data_4304122
loop_
_publ_author_name
'Thomas Kr\"uger'
'Tobias R\"uffer'
'Heinrich Lang'
'Christoph Wagner'
'Dirk Steinborn'

_publ_section_title
;
Synthesis, Characterization, and Reactivity of [Li(N6,N9-Me2Ade-H)]: A
Structurally Characterized Lithiated Adenine
;
_journal_name_full 'Inorganic Chemistry'
_journal_page_first 1190
_journal_page_last 1195
_journal_paper_doi 10.1021/ic701569j
_journal_volume 47
_journal_year 2008
_chemical_formula_sum 'C29 H31 Li2 N13'
_chemical_formula_weight 575.55
_chemical_name_systematic
;
 ?
;
_space_group_IT_number 14
_symmetry_cell_setting monoclinic
_symmetry_space_group_name_Hall '-P 2yn'
_symmetry_space_group_name_H-M 'P 1 21/n 1'
_atom_sites_solution_hydrogens geom
_atom_sites_solution_primary direct
_atom_sites_solution_secondary difmap
_audit_creation_method
;
CrysAlis RED, Oxford Diffraction Ltd.,
Version 1.171.31.7 (release 18-10-2006 CrysAlis171 .NET)
(compiled Oct 18 2006,16:28:17)
;
_cell_angle_alpha 90.00
_cell_angle_beta 108.786(6)
_cell_angle_gamma 90.0
_cell_formula_units_Z 4
_cell_length_a 15.0268(12)
_cell_length_b 12.1483(8)
_cell_length_c 17.6156(9)
_cell_measurement_reflns_used 23635
_cell_measurement_temperature 100
_cell_measurement_theta_max 25.9997
_cell_measurement_theta_min 2.9577
_cell_volume 3044.4(4)
_computing_cell_refinement
;
CrysAlis RED, Oxford Diffraction Ltd.,
Version 1.171.31.7 (release 18-10-2006 CrysAlis171 .NET)
(compiled Oct 18 2006,16:28:17)
;
_computing_data_collection
;
CrysAlis CCD, Oxford Diffraction Ltd.,
Version 1.171.31.7 (release 18-10-2006 CrysAlis171 .NET)
(compiled Oct 18 2006,16:28:17)
;
_computing_data_reduction
;
CrysAlis RED, Oxford Diffraction Ltd.,
Version 1.171.31.7 (release 18-10-2006 CrysAlis171 .NET)
(compiled Oct 18 2006,16:28:17)
;
_computing_structure_refinement 'SHELXL-97 (Sheldrick, 1997)'
_computing_structure_solution 'SHELXS-97 (Sheldrick, 1997)'
_diffrn_ambient_temperature 100
_diffrn_measured_fraction_theta_full 0.988
_diffrn_measured_fraction_theta_max 0.988
_diffrn_measurement_device_type 'Oxford Gemini S'
_diffrn_radiation_monochromator graphite
_diffrn_radiation_source 'Enhance (Mo) X-ray Source'
_diffrn_radiation_type MoK\a
_diffrn_radiation_wavelength 0.71073
_diffrn_reflns_av_R_equivalents 0.0216
_diffrn_reflns_av_sigmaI/netI 0.0239
_diffrn_reflns_limit_h_max 18
_diffrn_reflns_limit_h_min -17
_diffrn_reflns_limit_k_max 14
_diffrn_reflns_limit_k_min -14
_diffrn_reflns_limit_l_max 21
_diffrn_reflns_limit_l_min -21
_diffrn_reflns_number 23635
_diffrn_reflns_theta_full 26.06
_diffrn_reflns_theta_max 26.06
_diffrn_reflns_theta_min 2.96
_exptl_absorpt_coefficient_mu 0.080
_exptl_absorpt_correction_T_max 1.00000
_exptl_absorpt_correction_T_min 0.94115
_exptl_absorpt_correction_type multi-scan
_exptl_absorpt_process_details
;
CrysAlis RED, Oxford Diffraction Ltd.,
Version 1.171.31.7 (release 18-10-2006 CrysAlis171 .NET)
(compiled Oct 18 2006,16:28:17)
Empirical absorption correction using spherical harmonics,
 implemented in SCALE3 ABSPACK scaling algorithm.
;
_exptl_crystal_colour colourless
_exptl_crystal_density_diffrn 1.256
_exptl_crystal_density_method 'not measured'
_exptl_crystal_description block
_exptl_crystal_F_000 1208
_exptl_crystal_size_max 0.4
_exptl_crystal_size_mid 0.4
_exptl_crystal_size_min 0.4
_refine_diff_density_max 0.519
_refine_diff_density_min -0.539
_refine_diff_density_rms 0.055
_refine_ls_extinction_coef none
_refine_ls_extinction_method none
_refine_ls_goodness_of_fit_ref 1.126
_refine_ls_hydrogen_treatment mixed
_refine_ls_matrix_type full
_refine_ls_number_parameters 397
_refine_ls_number_reflns 5945
_refine_ls_number_restraints 0
_refine_ls_restrained_S_all 1.126
_refine_ls_R_factor_all 0.0770
_refine_ls_R_factor_gt 0.0543
_refine_ls_shift/su_max 0.001
_refine_ls_shift/su_mean 0.000
_refine_ls_structure_factor_coef Fsqd
_refine_ls_weighting_details 'calc w=1/[\s^2^(Fo^2^)+(0.0908P)^2^+1.1707P] where P=(Fo^2^+2Fc^2^)/3'
_refine_ls_weighting_scheme calc
_refine_ls_wR_factor_gt 0.1566
_refine_ls_wR_factor_ref 0.1683
_reflns_number_gt 4312
_reflns_number_total 5945
_reflns_threshold_expression >2sigma(I)
_cod_data_source_file ic701569j-file003.cif
_cod_data_source_block hal5
_cod_depositor_comments
;

The original file, ic701569j-file003.cif, contained conradicting
_audit_creation_method values; the first value was:

_audit_creation_method            SHELXL-97

Saulius Gra\<zulis
2010.05.10
;
_cod_database_code 4304122

loop_
_symmetry_equiv_pos_as_xyz
'x, y, z'
'-x+1/2, y+1/2, -z+1/2'
'-x, -y, -z'
'x-1/2, -y-1/2, z-1/2'

loop_
_atom_site_label
_atom_site_type_symbol
_atom_site_fract_x
_atom_site_fract_y
_atom_site_fract_z
_atom_site_U_iso_or_equiv
_atom_site_adp_type
_atom_site_occupancy
_atom_site_symmetry_multiplicity
_atom_site_calc_flag
_atom_site_refinement_flags
_atom_site_disorder_assembly
_atom_site_disorder_group
C1 C 0.00324(14) 0.36414(18) 0.85738(13) 0.0281(5) Uani 1 1 d . . .
H1A H -0.0175 0.4262 0.8224 0.042 Uiso 1 1 calc R . .
H1B H -0.0253 0.3664 0.8989 0.042 Uiso 1 1 calc R . .
H1C H -0.0146 0.2973 0.8272 0.042 Uiso 1 1 calc R . .
C2 C 0.14591(13) 0.28949(15) 0.94287(11) 0.0190(4) Uani 1 1 d . . .
C3 C 0.15397(14) 0.12956(16) 1.01896(12) 0.0228(4) Uani 1 1 d . . .
H3 H 0.1201 0.0733 1.0329 0.027 Uiso 1 1 calc R . .
C4 C 0.29048(13) 0.20816(15) 1.02977(10) 0.0185(4) Uani 1 1 d . . .
C5 C 0.46176(15) 0.17235(18) 1.10751(13) 0.0315(5) Uani 1 1 d . . .
H5A H 0.5203 0.2066 1.1103 0.047 Uiso 1 1 calc R . .
H5B H 0.4618 0.0974 1.0904 0.047 Uiso 1 1 calc R . .
H5C H 0.4540 0.1740 1.1595 0.047 Uiso 1 1 calc R . .
C6 C 0.39198(14) 0.32375(16) 1.00826(12) 0.0243(4) Uani 1 1 d . . .
H6 H 0.4490 0.3563 1.0113 0.029 Uiso 1 1 calc R . .
C7 C 0.24594(13) 0.28878(15) 0.97682(11) 0.0178(4) Uani 1 1 d . . .
C8 C 0.50247(14) 0.88715(18) 1.09765(13) 0.0292(5) Uani 1 1 d . . .
H8A H 0.5284 0.9495 1.1309 0.044 Uiso 1 1 calc R . .
H8B H 0.5142 0.8942 1.0474 0.044 Uiso 1 1 calc R . .
H8C H 0.5314 0.8210 1.1241 0.044 Uiso 1 1 calc R . .
C9 C 0.35592(13) 0.80114(15) 1.03874(11) 0.0195(4) Uani 1 1 d . . .
C10 C 0.34092(14) 0.64146(16) 0.96084(12) 0.0229(4) Uani 1 1 d . . .
H10 H 0.3717 0.5903 0.9389 0.027 Uiso 1 1 calc R . .
C11 C 0.21059(13) 0.70097(15) 0.98006(11) 0.0187(4) Uani 1 1 d . . .
C12 C 0.04193(14) 0.63627(17) 0.94031(13) 0.0283(5) Uani 1 1 d . . .
H12A H 0.0640 0.5786 0.9137 0.042 Uiso 1 1 calc R . .
H12B H -0.0065 0.6772 0.9016 0.042 Uiso 1 1 calc R . .
H12C H 0.0171 0.6047 0.9793 0.042 Uiso 1 1 calc R . .
C13 C 0.11611(14) 0.80109(16) 1.02438(12) 0.0232(4) Uani 1 1 d . . .
H13 H 0.0618 0.8251 1.0338 0.028 Uiso 1 1 calc R . .
C14 C 0.25762(13) 0.78808(15) 1.02429(11) 0.0182(4) Uani 1 1 d . . .
C15 C 0.30818(15) 0.89360(17) 1.27036(12) 0.0270(5) Uani 1 1 d . . .
H15 H 0.3270 0.8298 1.2507 0.032 Uiso 1 1 calc R . .
C16 C 0.29372(16) 0.88937(18) 1.34411(12) 0.0305(5) Uani 1 1 d . . .
H16 H 0.3027 0.8240 1.3731 0.037 Uiso 1 1 calc R . .
C17 C 0.26586(16) 0.98349(19) 1.37395(12) 0.0304(5) Uani 1 1 d . . .
H17 H 0.2549 0.9825 1.4230 0.036 Uiso 1 1 calc R . .
C18 C 0.25454(16) 1.07899(18) 1.32959(12) 0.0294(5) Uani 1 1 d . . .
H18 H 0.2369 1.1441 1.3485 0.035 Uiso 1 1 calc R . .
C19 C 0.27000(15) 1.07593(17) 1.25605(12) 0.0260(5) Uani 1 1 d . . .
H19 H 0.2616 1.1404 1.2261 0.031 Uiso 1 1 calc R . .
Li1 Li 0.2104(2) 0.4743(3) 0.88982(19) 0.0245(7) Uani 1 1 d . . .
Li2 Li 0.2968(2) 0.9742(3) 1.11011(19) 0.0234(7) Uani 1 1 d . . .
N1 N 0.31006(11) 0.36178(13) 0.96285(10) 0.0214(4) Uani 1 1 d . . .
N2 N 0.10523(11) 0.36788(13) 0.89327(10) 0.0224(4) Uani 1 1 d . . .
N3 N 0.10128(11) 0.20268(13) 0.96768(10) 0.0226(4) Uani 1 1 d . . .
N4 N 0.24762(11) 0.12272(13) 1.05421(9) 0.0207(4) Uani 1 1 d . . .
N5 N 0.38483(11) 0.23154(13) 1.05059(9) 0.0213(4) Uani 1 1 d . . .
N6 N 0.40135(12) 0.88224(13) 1.08330(10) 0.0227(4) Uani 1 1 d . . .
N7 N 0.19778(11) 0.85178(13) 1.05228(10) 0.0209(4) Uani 1 1 d . . .
N8 N 0.11933(11) 0.70933(13) 0.98015(10) 0.0214(4) Uani 1 1 d . . .
N9 N 0.24861(12) 0.62248(13) 0.94490(10) 0.0219(4) Uani 1 1 d . . .
N10 N 0.39574(11) 0.72122(14) 1.00275(10) 0.0236(4) Uani 1 1 d . . .
N11 N 0.29626(12) 0.98550(14) 1.22598(10) 0.0228(4) Uani 1 1 d . . .
N12 N 0.22526(13) 0.48815(14) 0.77909(10) 0.0277(4) Uani 1 1 d . . .
C24 C 0.23394(19) 0.58080(19) 0.74305(13) 0.0368(6) Uani 1 1 d . . .
H24 H 0.2319 0.6468 0.7691 0.044 Uiso 1 1 calc R . .
C22 C 0.25012(18) 0.4887(2) 0.62950(13) 0.0396(6) Uani 1 1 d . . .
H22 H 0.2597 0.4892 0.5799 0.048 Uiso 1 1 calc R . .
C20 C 0.2266(2) 0.3962(2) 0.73940(15) 0.0536(8) Uani 1 1 d . . .
H20 H 0.2181 0.3300 0.7627 0.064 Uiso 1 1 calc R . .
C23 C 0.2460(2) 0.5847(2) 0.66856(15) 0.0486(7) Uani 1 1 d . . .
H23 H 0.2512 0.6521 0.6452 0.058 Uiso 1 1 calc R . .
C21 C 0.2399(2) 0.3926(2) 0.66512(15) 0.0531(8) Uani 1 1 d . . .
H21 H 0.2417 0.3256 0.6402 0.064 Uiso 1 1 calc R . .
C26 C 0.5022(2) 0.5842(3) 0.18635(17) 0.0586(8) Uani 1 1 d . . .
H26 H 0.5068 0.6037 0.1367 0.070 Uiso 1 1 calc R . .
N13 N 0.4816(2) 0.6433(3) 0.3087(2) 0.0782(9) Uani 1 1 d . . .
C25 C 0.4888(2) 0.6629(3) 0.2369(2) 0.0645(9) Uani 1 1 d . . .
H25 H 0.4844 0.7356 0.2196 0.077 Uiso 1 1 calc R . .
C29 C 0.4894(3) 0.5413(5) 0.3309(2) 0.0856(13) Uani 1 1 d . . .
H29 H 0.4860 0.5249 0.3815 0.103 Uiso 1 1 calc R . .
C28 C 0.5022(3) 0.4571(3) 0.2856(3) 0.0873(13) Uani 1 1 d . . .
H28 H 0.5067 0.3853 0.3049 0.105 Uiso 1 1 calc R . .
C27 C 0.5088(3) 0.4782(3) 0.2093(2) 0.0709(9) Uani 1 1 d . . .
H27 H 0.5172 0.4220 0.1764 0.085 Uiso 1 1 calc R . .

loop_
_atom_site_aniso_label
_atom_site_aniso_U_11
_atom_site_aniso_U_22
_atom_site_aniso_U_33
_atom_site_aniso_U_23
_atom_site_aniso_U_13
_atom_site_aniso_U_12
C1 0.0225(11) 0.0257(11) 0.0319(11) 0.0000(9) 0.0027(9) 0.0004(8)
C2 0.0217(10) 0.0172(9) 0.0200(9) -0.0043(7) 0.0094(8) -0.0009(7)
C3 0.0237(10) 0.0185(10) 0.0298(10) -0.0004(8) 0.0134(8) -0.0018(8)
C4 0.0211(10) 0.0184(9) 0.0181(9) -0.0033(7) 0.0092(8) -0.0004(7)
C5 0.0240(11) 0.0297(11) 0.0378(12) 0.0090(10) 0.0059(9) 0.0032(9)
C6 0.0223(10) 0.0225(10) 0.0302(11) 0.0019(9) 0.0113(8) -0.0005(8)
C7 0.0214(10) 0.0162(9) 0.0186(9) -0.0008(7) 0.0103(7) 0.0008(7)
C8 0.0237(11) 0.0257(11) 0.0361(12) -0.0044(9) 0.0069(9) -0.0011(9)
C9 0.0215(10) 0.0195(9) 0.0186(9) 0.0023(8) 0.0081(7) 0.0022(8)
C10 0.0247(10) 0.0207(10) 0.0265(10) -0.0033(8) 0.0129(8) 0.0006(8)
C11 0.0204(10) 0.0185(9) 0.0190(9) 0.0027(7) 0.0086(7) 0.0005(7)
C12 0.0212(10) 0.0268(11) 0.0370(12) -0.0075(9) 0.0095(9) -0.0036(8)
C13 0.0234(10) 0.0209(10) 0.0285(10) -0.0019(8) 0.0127(8) 0.0010(8)
C14 0.0222(10) 0.0162(9) 0.0179(9) 0.0017(7) 0.0088(7) 0.0002(7)
C15 0.0353(12) 0.0209(10) 0.0262(10) -0.0003(8) 0.0120(9) 0.0018(9)
C16 0.0399(13) 0.0274(11) 0.0248(10) 0.0051(9) 0.0111(9) -0.0008(10)
C17 0.0360(12) 0.0384(12) 0.0199(10) -0.0027(9) 0.0134(9) -0.0029(10)
C18 0.0345(12) 0.0290(11) 0.0259(10) -0.0032(9) 0.0114(9) 0.0051(9)
C19 0.0309(11) 0.0224(10) 0.0243(10) -0.0010(8) 0.0081(9) 0.0023(9)
Li1 0.0299(18) 0.0230(17) 0.0218(16) -0.0017(14) 0.0097(14) 0.0000(14)
Li2 0.0289(18) 0.0203(16) 0.0224(16) 0.0012(13) 0.0100(14) 0.0017(14)
N1 0.0212(8) 0.0207(8) 0.0243(8) 0.0023(7) 0.0103(7) 0.0003(7)
N2 0.0209(9) 0.0215(9) 0.0236(8) 0.0005(7) 0.0053(7) 0.0010(7)
N3 0.0217(8) 0.0195(8) 0.0286(9) 0.0010(7) 0.0109(7) -0.0005(7)
N4 0.0232(9) 0.0175(8) 0.0237(8) 0.0007(7) 0.0107(7) -0.0002(6)
N5 0.0184(8) 0.0209(8) 0.0249(8) 0.0024(7) 0.0076(7) 0.0004(7)
N6 0.0206(8) 0.0223(9) 0.0255(8) -0.0020(7) 0.0076(7) -0.0014(7)
N7 0.0217(9) 0.0193(8) 0.0240(8) 0.0001(7) 0.0104(7) 0.0002(7)
N8 0.0193(8) 0.0198(8) 0.0262(8) -0.0018(7) 0.0092(7) -0.0010(6)
N9 0.0238(9) 0.0204(8) 0.0241(8) -0.0035(7) 0.0114(7) -0.0008(7)
N10 0.0223(9) 0.0220(9) 0.0284(9) -0.0028(7) 0.0110(7) 0.0004(7)
N11 0.0262(9) 0.0220(8) 0.0207(8) -0.0009(7) 0.0081(7) 0.0001(7)
N12 0.0404(11) 0.0224(9) 0.0227(9) -0.0004(7) 0.0133(8) -0.0017(8)
C24 0.0597(16) 0.0245(11) 0.0282(11) 0.0012(9) 0.0168(11) -0.0059(11)
C22 0.0498(15) 0.0508(15) 0.0216(11) -0.0042(10) 0.0162(10) -0.0120(12)
C20 0.112(3) 0.0244(12) 0.0364(13) -0.0011(11) 0.0402(16) -0.0076(14)
C23 0.081(2) 0.0378(14) 0.0309(12) 0.0045(11) 0.0238(13) -0.0166(14)
C21 0.101(2) 0.0341(14) 0.0332(13) -0.0076(11) 0.0345(15) -0.0063(14)
C26 0.0586(19) 0.078(2) 0.0379(14) 0.0183(15) 0.0133(13) 0.0072(16)
N13 0.0618(19) 0.102(3) 0.072(2) -0.0114(19) 0.0226(16) 0.0036(17)
C25 0.060(2) 0.0548(19) 0.083(2) 0.0170(17) 0.0291(18) 0.0004(15)
C29 0.067(2) 0.142(4) 0.052(2) 0.022(3) 0.0266(18) 0.015(3)
C28 0.092(3) 0.058(2) 0.100(3) 0.045(2) 0.015(2) -0.005(2)
C27 0.081(2) 0.0529(19) 0.070(2) -0.0030(18) 0.0112(18) 0.0021(17)

loop_
_atom_type_symbol
_atom_type_description
_atom_type_scat_dispersion_real
_atom_type_scat_dispersion_imag
_atom_type_scat_source
C C 0.0033 0.0016 'International Tables Vol C Tables 4.2.6.8 and 6.1.1.4'
H H 0.0000 0.0000 'International Tables Vol C Tables 4.2.6.8 and 6.1.1.4'
Li Li -0.0003 0.0001 'International Tables Vol C Tables 4.2.6.8 and 6.1.1.4'
N N 0.0061 0.0033 'International Tables Vol C Tables 4.2.6.8 and 6.1.1.4'

loop_
_geom_angle_atom_site_label_1
_geom_angle_atom_site_label_2
_geom_angle_atom_site_label_3
_geom_angle
_geom_angle_site_symmetry_1
_geom_angle_site_symmetry_3
_geom_angle_publ_flag
N2 C1 H1A 109.5 . . ?
N2 C1 H1B 109.5 . . ?
H1A C1 H1B 109.5 . . ?
N2 C1 H1C 109.5 . . ?
H1A C1 H1C 109.5 . . ?
H1B C1 H1C 109.5 . . ?
N2 C2 N3 126.41(18) . . ?
N2 C2 C7 119.26(17) . . ?
N3 C2 C7 114.33(16) . . ?
N2 C2 Li1 46.44(12) . . ?
N3 C2 Li1 172.14(15) . . ?
C7 C2 Li1 72.92(13) . . ?
N3 C3 N4 131.29(18) . . ?
N3 C3 H3 114.4 . . ?
N4 C3 H3 114.4 . . ?
N4 C4 C7 125.65(18) . . ?
N4 C4 N5 128.66(17) . . ?
C7 C4 N5 105.68(16) . . ?
N5 C5 H5A 109.5 . . ?
N5 C5 H5B 109.5 . . ?
H5A C5 H5B 109.5 . . ?
N5 C5 H5C 109.5 . . ?
H5A C5 H5C 109.5 . . ?
H5B C5 H5C 109.5 . . ?
N1 C6 N5 113.34(18) . . ?
N1 C6 H6 123.3 . . ?
N5 C6 H6 123.3 . . ?
C4 C7 N1 111.24(17) . . ?
C4 C7 C2 120.52(17) . . ?
N1 C7 C2 128.23(17) . . ?
C4 C7 Li1 162.62(16) . . ?
N1 C7 Li1 51.95(12) . . ?
C2 C7 Li1 76.48(13) . . ?
N6 C8 H8A 109.5 . . ?
N6 C8 H8B 109.5 . . ?
H8A C8 H8B 109.5 . . ?
N6 C8 H8C 109.5 . . ?
H8A C8 H8C 109.5 . . ?
H8B C8 H8C 109.5 . . ?
N6 C9 N10 125.46(18) . . ?
N6 C9 C14 120.13(17) . . ?
N10 C9 C14 114.41(16) . . ?
N6 C9 Li2 47.90(12) . . ?
N10 C9 Li2 172.79(15) . . ?
C14 C9 Li2 72.34(13) . . ?
N10 C10 N9 130.81(18) . . ?
N10 C10 H10 114.6 . . ?
N9 C10 H10 114.6 . . ?
N9 C11 C14 125.92(18) . . ?
N9 C11 N8 128.18(17) . . ?
C14 C11 N8 105.90(16) . . ?
N8 C12 H12A 109.5 . . ?
N8 C12 H12B 109.5 . . ?
H12A C12 H12B 109.5 . . ?
N8 C12 H12C 109.5 . . ?
H12A C12 H12C 109.5 . . ?
H12B C12 H12C 109.5 . . ?
N7 C13 N8 113.12(17) . . ?
N7 C13 H13 123.4 . . ?
N8 C13 H13 123.4 . . ?
C11 C14 N7 110.99(17) . . ?
C11 C14 C9 120.21(17) . . ?
N7 C14 C9 128.75(17) . . ?
C11 C14 Li2 162.55(16) . . ?
N7 C14 Li2 51.68(12) . . ?
C9 C14 Li2 77.21(13) . . ?
N11 C15 C16 123.03(19) . . ?
N11 C15 H15 118.5 . . ?
C16 C15 H15 118.5 . . ?
C17 C16 C15 119.1(2) . . ?
C17 C16 H16 120.5 . . ?
C15 C16 H16 120.5 . . ?
C18 C17 C16 118.63(19) . . ?
C18 C17 H17 120.7 . . ?
C16 C17 H17 120.7 . . ?
C17 C18 C19 118.61(19) . . ?
C17 C18 H18 120.7 . . ?
C19 C18 H18 120.7 . . ?
N11 C19 C18 123.58(19) . . ?
N11 C19 H19 118.2 . . ?
C18 C19 H19 118.2 . . ?
N9 Li1 N12 106.41(17) . . ?
N9 Li1 N2 129.92(18) . . ?
N12 Li1 N2 113.64(17) . . ?
N9 Li1 N1 104.16(16) . . ?
N12 Li1 N1 111.00(17) . . ?
N2 Li1 N1 88.64(14) . . ?
N9 Li1 C7 119.79(15) . . ?
N12 Li1 C7 123.53(16) . . ?
N2 Li1 C7 57.90(10) . . ?
N1 Li1 C7 30.92(8) . . ?
N9 Li1 C2 129.83(15) . . ?
N12 Li1 C2 123.73(16) . . ?
N2 Li1 C2 27.33(7) . . ?
N1 Li1 C2 61.46(10) . . ?
C7 Li1 C2 30.60(7) . . ?
N11 Li2 N4 107.39(16) . 1_565 ?
N11 Li2 N6 120.20(17) . . ?
N4 Li2 N6 122.29(17) 1_565 . ?
N11 Li2 N7 107.38(16) . . ?
N4 Li2 N7 107.12(16) 1_565 . ?
N6 Li2 N7 88.77(14) . . ?
N11 Li2 C14 123.27(15) . . ?
N4 Li2 C14 119.11(15) 1_565 . ?
N6 Li2 C14 57.88(10) . . ?
N7 Li2 C14 31.03(7) . . ?
N11 Li2 C9 127.93(16) . . ?
N4 Li2 C9 124.65(15) 1_565 . ?
N6 Li2 C9 27.47(7) . . ?
N7 Li2 C9 61.44(10) . . ?
C14 Li2 C9 30.45(7) . . ?
C6 N1 C7 103.57(16) . . ?
C6 N1 Li1 158.58(17) . . ?
C7 N1 Li1 97.13(15) . . ?
C2 N2 C1 117.95(17) . . ?
C2 N2 Li1 106.22(16) . . ?
C1 N2 Li1 135.78(16) . . ?
C3 N3 C2 118.47(17) . . ?
C3 N4 C4 109.73(16) . . ?
C3 N4 Li2 115.68(16) . 1_545 ?
C4 N4 Li2 132.83(16) . 1_545 ?
C6 N5 C4 106.16(16) . . ?
C6 N5 C5 126.60(17) . . ?
C4 N5 C5 127.22(17) . . ?
C9 N6 C8 116.61(17) . . ?
C9 N6 Li2 104.63(16) . . ?
C8 N6 Li2 138.71(16) . . ?
C13 N7 C14 103.78(16) . . ?
C13 N7 Li2 158.83(17) . . ?
C14 N7 Li2 97.29(15) . . ?
C13 N8 C11 106.21(16) . . ?
C13 N8 C12 127.07(17) . . ?
C11 N8 C12 126.71(16) . . ?
C10 N9 C11 109.98(16) . . ?
C10 N9 Li1 111.35(16) . . ?
C11 N9 Li1 137.89(17) . . ?
C10 N10 C9 118.66(17) . . ?
C19 N11 C15 117.08(17) . . ?
C19 N11 Li2 123.24(16) . . ?
C15 N11 Li2 118.81(16) . . ?
C24 N12 C20 116.48(19) . . ?
C24 N12 Li1 126.02(18) . . ?
C20 N12 Li1 117.50(18) . . ?
N12 C24 C23 123.3(2) . . ?
N12 C24 H24 118.3 . . ?
C23 C24 H24 118.3 . . ?
C21 C22 C23 118.1(2) . . ?
C21 C22 H22 120.9 . . ?
C23 C22 H22 120.9 . . ?
N12 C20 C21 123.9(2) . . ?
N12 C20 H20 118.0 . . ?
C21 C20 H20 118.0 . . ?
C22 C23 C24 119.4(2) . . ?
C22 C23 H23 120.3 . . ?
C24 C23 H23 120.3 . . ?
C22 C21 C20 118.7(2) . . ?
C22 C21 H21 120.6 . . ?
C20 C21 H21 120.6 . . ?
C27 C26 C25 119.2(3) . . ?
C27 C26 H26 120.4 . . ?
C25 C26 H26 120.4 . . ?
C29 N13 C25 115.6(3) . . ?
N13 C25 C26 124.9(3) . . ?
N13 C25 H25 117.6 . . ?
C26 C25 H25 117.6 . . ?
N13 C29 C28 124.4(3) . . ?
N13 C29 H29 117.8 . . ?
C28 C29 H29 117.8 . . ?
C29 C28 C27 119.7(3) . . ?
C29 C28 H28 120.1 . . ?
C27 C28 H28 120.1 . . ?
C26 C27 C28 116.2(3) . . ?
C26 C27 H27 121.9 . . ?
C28 C27 H27 121.9 . . ?

loop_
_geom_bond_atom_site_label_1
_geom_bond_atom_site_label_2
_geom_bond_distance
_geom_bond_site_symmetry_2
_geom_bond_publ_flag
C1 N2 1.458(3) . ?
C1 H1A 0.9600 . ?
C1 H1B 0.9600 . ?
C1 H1C 0.9600 . ?
C2 N2 1.304(2) . ?
C2 N3 1.393(2) . ?
C2 C7 1.428(3) . ?
C2 Li1 2.726(4) . ?
C3 N3 1.331(3) . ?
C3 N4 1.345(3) . ?
C3 H3 0.9300 . ?
C4 N4 1.362(2) . ?
C4 C7 1.369(3) . ?
C4 N5 1.375(2) . ?
C5 N5 1.453(3) . ?
C5 H5A 0.9600 . ?
C5 H5B 0.9600 . ?
C5 H5C 0.9600 . ?
C6 N1 1.317(3) . ?
C6 N5 1.369(3) . ?
C6 H6 0.9300 . ?
C7 N1 1.388(2) . ?
C7 Li1 2.681(4) . ?
C8 N6 1.459(3) . ?
C8 H8A 0.9600 . ?
C8 H8B 0.9600 . ?
C8 H8C 0.9600 . ?
C9 N6 1.307(3) . ?
C9 N10 1.396(2) . ?
C9 C14 1.425(3) . ?
C9 Li2 2.741(4) . ?
C10 N10 1.331(3) . ?
C10 N9 1.343(3) . ?
C10 H10 0.9300 . ?
C11 N9 1.360(2) . ?
C11 C14 1.368(3) . ?
C11 N8 1.376(2) . ?
C12 N8 1.451(3) . ?
C12 H12A 0.9600 . ?
C12 H12B 0.9600 . ?
C12 H12C 0.9600 . ?
C13 N7 1.318(3) . ?
C13 N8 1.370(2) . ?
C13 H13 0.9300 . ?
C14 N7 1.392(2) . ?
C14 Li2 2.679(4) . ?
C15 N11 1.341(3) . ?
C15 C16 1.385(3) . ?
C15 H15 0.9300 . ?
C16 C17 1.379(3) . ?
C16 H16 0.9300 . ?
C17 C18 1.378(3) . ?
C17 H17 0.9300 . ?
C18 C19 1.388(3) . ?
C18 H18 0.9300 . ?
C19 N11 1.334(3) . ?
C19 H19 0.9300 . ?
Li1 N9 2.038(4) . ?
Li1 N12 2.040(4) . ?
Li1 N2 2.058(4) . ?
Li1 N1 2.127(4) . ?
Li2 N11 2.049(4) . ?
Li2 N4 2.074(4) 1_565 ?
Li2 N6 2.102(4) . ?
Li2 N7 2.118(4) . ?
N4 Li2 2.074(4) 1_545 ?
N12 C24 1.319(3) . ?
N12 C20 1.321(3) . ?
C24 C23 1.382(3) . ?
C24 H24 0.9300 . ?
C22 C21 1.357(4) . ?
C22 C23 1.367(4) . ?
C22 H22 0.9300 . ?
C20 C21 1.386(3) . ?
C20 H20 0.9300 . ?
C23 H23 0.9300 . ?
C21 H21 0.9300 . ?
C26 C27 1.343(5) . ?
C26 C25 1.365(5) . ?
C26 H26 0.9300 . ?
N13 C29 1.293(6) . ?
N13 C25 1.325(4) . ?
C25 H25 0.9300 . ?
C29 C28 1.350(6) . ?
C29 H29 0.9300 . ?
C28 C27 1.403(6) . ?
C28 H28 0.9300 . ?
C27 H27 0.9300 . ?

loop_
_geom_torsion_atom_site_label_1
_geom_torsion_atom_site_label_2
_geom_torsion_atom_site_label_3
_geom_torsion_atom_site_label_4
_geom_torsion
_geom_torsion_site_symmetry_1
_geom_torsion_site_symmetry_2
_geom_torsion_site_symmetry_3
_geom_torsion_site_symmetry_4
_geom_torsion_publ_flag
N4 C4 C7 N1 -178.22(16) . . . . ?
N5 C4 C7 N1 0.8(2) . . . . ?
N4 C4 C7 C2 1.1(3) . . . . ?
N5 C4 C7 C2 -179.92(16) . . . . ?
N4 C4 C7 Li1 168.1(4) . . . . ?
N5 C4 C7 Li1 -12.9(6) . . . . ?
N2 C2 C7 C4 179.25(17) . . . . ?
N3 C2 C7 C4 -0.7(2) . . . . ?
Li1 C2 C7 C4 176.04(19) . . . . ?
N2 C2 C7 N1 -1.6(3) . . . . ?
N3 C2 C7 N1 178.43(17) . . . . ?
Li1 C2 C7 N1 -4.80(18) . . . . ?
N2 C2 C7 Li1 3.21(17) . . . . ?
N3 C2 C7 Li1 -176.77(16) . . . . ?
N9 C11 C14 N7 -179.28(17) . . . . ?
N8 C11 C14 N7 -0.2(2) . . . . ?
N9 C11 C14 C9 -1.6(3) . . . . ?
N8 C11 C14 C9 177.48(16) . . . . ?
N9 C11 C14 Li2 174.8(4) . . . . ?
N8 C11 C14 Li2 -6.1(6) . . . . ?
N6 C9 C14 C11 -177.65(17) . . . . ?
N10 C9 C14 C11 1.6(2) . . . . ?
Li2 C9 C14 C11 178.91(19) . . . . ?
N6 C9 C14 N7 -0.5(3) . . . . ?
N10 C9 C14 N7 178.80(17) . . . . ?
Li2 C9 C14 N7 -3.92(19) . . . . ?
N6 C9 C14 Li2 3.44(17) . . . . ?
N10 C9 C14 Li2 -177.28(16) . . . . ?
N11 C15 C16 C17 -0.1(3) . . . . ?
C15 C16 C17 C18 -0.8(3) . . . . ?
C16 C17 C18 C19 1.2(3) . . . . ?
C17 C18 C19 N11 -0.7(3) . . . . ?
C4 C7 Li1 N9 -49.7(6) . . . . ?
N1 C7 Li1 N9 -65.97(19) . . . . ?
C2 C7 Li1 N9 118.82(19) . . . . ?
C4 C7 Li1 N12 90.6(5) . . . . ?
N1 C7 Li1 N12 74.4(2) . . . . ?
C2 C7 Li1 N12 -100.8(2) . . . . ?
C4 C7 Li1 N2 -170.6(5) . . . . ?
N1 C7 Li1 N2 173.12(18) . . . . ?
C2 C7 Li1 N2 -2.09(11) . . . . ?
C4 C7 Li1 N1 16.3(5) . . . . ?
C2 C7 Li1 N1 -175.21(18) . . . . ?
C4 C7 Li1 C2 -168.5(5) . . . . ?
N1 C7 Li1 C2 175.21(18) . . . . ?
N2 C2 Li1 N9 101.9(3) . . . . ?
N3 C2 Li1 N9 75.9(11) . . . . ?
C7 C2 Li1 N9 -82.0(2) . . . . ?
N2 C2 Li1 N12 -76.0(2) . . . . ?
N3 C2 Li1 N12 -102.0(11) . . . . ?
C7 C2 Li1 N12 100.1(2) . . . . ?
N3 C2 Li1 N2 -25.9(11) . . . . ?
C7 C2 Li1 N2 176.1(2) . . . . ?
N2 C2 Li1 N1 -173.34(19) . . . . ?
N3 C2 Li1 N1 160.7(11) . . . . ?
C7 C2 Li1 N1 2.80(11) . . . . ?
N2 C2 Li1 C7 -176.1(2) . . . . ?
N3 C2 Li1 C7 157.9(11) . . . . ?
C11 C14 Li2 N11 73.6(5) . . . . ?
N7 C14 Li2 N11 66.56(19) . . . . ?
C9 C14 Li2 N11 -109.5(2) . . . . ?
C11 C14 Li2 N4 -67.2(5) . . . 1_565 ?
N7 C14 Li2 N4 -74.21(19) . . . 1_565 ?
C9 C14 Li2 N4 109.69(19) . . . 1_565 ?
C11 C14 Li2 N6 -179.1(5) . . . . ?
N7 C14 Li2 N6 173.93(18) . . . . ?
C9 C14 Li2 N6 -2.18(11) . . . . ?
C11 C14 Li2 N7 7.0(5) . . . . ?
C9 C14 Li2 N7 -176.11(18) . . . . ?
C11 C14 Li2 C9 -176.9(5) . . . . ?
N7 C14 Li2 C9 176.11(18) . . . . ?
N6 C9 Li2 N11 -83.3(2) . . . . ?
N10 C9 Li2 N11 -107.5(12) . . . . ?
C14 C9 Li2 N11 92.7(2) . . . . ?
N6 C9 Li2 N4 94.5(2) . . . 1_565 ?
N10 C9 Li2 N4 70.4(12) . . . 1_565 ?
C14 C9 Li2 N4 -89.5(2) . . . 1_565 ?
N10 C9 Li2 N6 -24.2(12) . . . . ?
C14 C9 Li2 N6 176.0(2) . . . . ?
N6 C9 Li2 N7 -173.71(19) . . . . ?
N10 C9 Li2 N7 162.1(12) . . . . ?
C14 C9 Li2 N7 2.28(11) . . . . ?
N6 C9 Li2 C14 -176.0(2) . . . . ?
N10 C9 Li2 C14 159.9(12) . . . . ?
N5 C6 N1 C7 -0.2(2) . . . . ?
N5 C6 N1 Li1 164.6(4) . . . . ?
C4 C7 N1 C6 -0.4(2) . . . . ?
C2 C7 N1 C6 -179.61(19) . . . . ?
Li1 C7 N1 C6 174.45(19) . . . . ?
C4 C7 N1 Li1 -174.85(15) . . . . ?
C2 C7 N1 Li1 5.9(2) . . . . ?
N9 Li1 N1 C6 -39.9(5) . . . . ?
N12 Li1 N1 C6 74.2(5) . . . . ?
N2 Li1 N1 C6 -170.9(4) . . . . ?
C7 Li1 N1 C6 -165.1(5) . . . . ?
C2 Li1 N1 C6 -167.9(4) . . . . ?
N9 Li1 N1 C7 125.17(16) . . . . ?
N12 Li1 N1 C7 -120.70(17) . . . . ?
N2 Li1 N1 C7 -5.83(15) . . . . ?
C2 Li1 N1 C7 -2.77(11) . . . . ?
N3 C2 N2 C1 -2.2(3) . . . . ?
C7 C2 N2 C1 177.83(17) . . . . ?
Li1 C2 N2 C1 -177.9(2) . . . . ?
N3 C2 N2 Li1 175.74(18) . . . . ?
C7 C2 N2 Li1 -4.2(2) . . . . ?
N9 Li1 N2 C2 -101.6(2) . . . . ?
N12 Li1 N2 C2 118.24(18) . . . . ?
N1 Li1 N2 C2 5.85(17) . . . . ?
C7 Li1 N2 C2 2.32(12) . . . . ?
N9 Li1 N2 C1 75.8(3) . . . . ?
N12 Li1 N2 C1 -64.4(3) . . . . ?
N1 Li1 N2 C1 -176.77(19) . . . . ?
C7 Li1 N2 C1 179.7(2) . . . . ?
C2 Li1 N2 C1 177.4(3) . . . . ?
N4 C3 N3 C2 0.5(3) . . . . ?
N2 C2 N3 C3 -179.95(18) . . . . ?
C7 C2 N3 C3 0.0(2) . . . . ?
Li1 C2 N3 C3 -156.7(10) . . . . ?
N3 C3 N4 C4 -0.2(3) . . . . ?
N3 C3 N4 Li2 -167.1(2) . . . 1_545 ?
C7 C4 N4 C3 -0.6(3) . . . . ?
N5 C4 N4 C3 -179.35(18) . . . . ?
C7 C4 N4 Li2 163.21(19) . . . 1_545 ?
N5 C4 N4 Li2 -15.6(3) . . . 1_545 ?
N1 C6 N5 C4 0.7(2) . . . . ?
N1 C6 N5 C5 -177.95(18) . . . . ?
N4 C4 N5 C6 178.12(18) . . . . ?
C7 C4 N5 C6 -0.8(2) . . . . ?
N4 C4 N5 C5 -3.3(3) . . . . ?
C7 C4 N5 C5 177.75(18) . . . . ?
N10 C9 N6 C8 -1.5(3) . . . . ?
C14 C9 N6 C8 177.68(17) . . . . ?
Li2 C9 N6 C8 -177.9(2) . . . . ?
N10 C9 N6 Li2 176.39(18) . . . . ?
C14 C9 N6 Li2 -4.4(2) . . . . ?
N11 Li2 N6 C9 115.0(2) . . . . ?
N4 Li2 N6 C9 -104.0(2) 1_565 . . . ?
N7 Li2 N6 C9 5.52(16) . . . . ?
C14 Li2 N6 C9 2.40(12) . . . . ?
N11 Li2 N6 C8 -67.9(3) . . . . ?
N4 Li2 N6 C8 73.1(3) 1_565 . . . ?
N7 Li2 N6 C8 -177.3(2) . . . . ?
C14 Li2 N6 C8 179.6(2) . . . . ?
C9 Li2 N6 C8 177.2(3) . . . . ?
N8 C13 N7 C14 -0.2(2) . . . . ?
N8 C13 N7 Li2 174.2(4) . . . . ?
C11 C14 N7 C13 0.2(2) . . . . ?
C9 C14 N7 C13 -177.16(19) . . . . ?
Li2 C14 N7 C13 177.97(19) . . . . ?
C11 C14 N7 Li2 -177.75(15) . . . . ?
C9 C14 N7 Li2 4.9(2) . . . . ?
N11 Li2 N7 C13 59.0(5) . . . . ?
N4 Li2 N7 C13 -56.1(5) 1_565 . . . ?
N6 Li2 N7 C13 -179.7(4) . . . . ?
C14 Li2 N7 C13 -174.5(5) . . . . ?
C9 Li2 N7 C13 -176.8(5) . . . . ?
N11 Li2 N7 C14 -126.51(16) . . . . ?
N4 Li2 N7 C14 118.40(16) 1_565 . . . ?
N6 Li2 N7 C14 -5.14(15) . . . . ?
C9 Li2 N7 C14 -2.25(11) . . . . ?
N7 C13 N8 C11 0.1(2) . . . . ?
N7 C13 N8 C12 -179.10(18) . . . . ?
N9 C11 N8 C13 179.13(18) . . . . ?
C14 C11 N8 C13 0.0(2) . . . . ?
N9 C11 N8 C12 -1.7(3) . . . . ?
C14 C11 N8 C12 179.24(18) . . . . ?
N10 C10 N9 C11 -0.5(3) . . . . ?
N10 C10 N9 Li1 -172.3(2) . . . . ?
C14 C11 N9 C10 1.0(3) . . . . ?
N8 C11 N9 C10 -177.95(18) . . . . ?
C14 C11 N9 Li1 169.4(2) . . . . ?
N8 C11 N9 Li1 -9.5(4) . . . . ?
N12 Li1 N9 C10 -67.6(2) . . . . ?
N2 Li1 N9 C10 150.1(2) . . . . ?
N1 Li1 N9 C10 49.7(2) . . . . ?
C7 Li1 N9 C10 78.7(2) . . . . ?
C2 Li1 N9 C10 114.2(2) . . . . ?
N12 Li1 N9 C11 124.0(2) . . . . ?
N2 Li1 N9 C11 -18.3(4) . . . . ?
N1 Li1 N9 C11 -118.6(2) . . . . ?
C7 Li1 N9 C11 -89.7(3) . . . . ?
C2 Li1 N9 C11 -54.2(3) . . . . ?
N9 C10 N10 C9 0.8(3) . . . . ?
N6 C9 N10 C10 178.03(18) . . . . ?
C14 C9 N10 C10 -1.2(2) . . . . ?
Li2 C9 N10 C10 -160.1(11) . . . . ?
C18 C19 N11 C15 -0.2(3) . . . . ?
C18 C19 N11 Li2 169.0(2) . . . . ?
C16 C15 N11 C19 0.6(3) . . . . ?
C16 C15 N11 Li2 -169.1(2) . . . . ?
N4 Li2 N11 C19 -1.4(3) 1_565 . . . ?
N6 Li2 N11 C19 144.71(19) . . . . ?
N7 Li2 N11 C19 -116.3(2) . . . . ?
C14 Li2 N11 C19 -146.01(18) . . . . ?
C9 Li2 N11 C19 176.72(18) . . . . ?
N4 Li2 N11 C15 167.63(17) 1_565 . . . ?
N6 Li2 N11 C15 -46.3(3) . . . . ?
N7 Li2 N11 C15 52.7(2) . . . . ?
C14 Li2 N11 C15 23.0(3) . . . . ?
C9 Li2 N11 C15 -14.3(3) . . . . ?
N9 Li1 N12 C24 -15.7(3) . . . . ?
N2 Li1 N12 C24 133.5(2) . . . . ?
N1 Li1 N12 C24 -128.4(2) . . . . ?
C7 Li1 N12 C24 -160.4(2) . . . . ?
C2 Li1 N12 C24 162.6(2) . . . . ?
N9 Li1 N12 C20 164.1(2) . . . . ?
N2 Li1 N12 C20 -46.7(3) . . . . ?
N1 Li1 N12 C20 51.4(3) . . . . ?
C7 Li1 N12 C20 19.4(3) . . . . ?
C2 Li1 N12 C20 -17.6(3) . . . . ?
C20 N12 C24 C23 -1.4(4) . . . . ?
Li1 N12 C24 C23 178.4(2) . . . . ?
C24 N12 C20 C21 2.5(4) . . . . ?
Li1 N12 C20 C21 -177.4(3) . . . . ?
C21 C22 C23 C24 1.6(4) . . . . ?
N12 C24 C23 C22 -0.6(4) . . . . ?
C23 C22 C21 C20 -0.6(5) . . . . ?
N12 C20 C21 C22 -1.5(5) . . . . ?
C29 N13 C25 C26 0.9(5) . . . . ?
C27 C26 C25 N13 0.1(5) . . . . ?
C25 N13 C29 C28 -1.3(6) . . . . ?
N13 C29 C28 C27 0.6(7) . . . . ?
C25 C26 C27 C28 -0.8(5) . . . . ?
C29 C28 C27 C26 0.4(6) . . . . ?
